data_1567675
loop_
_publ_author_name
'Zhou, Tongliang'
'Gao, Pengcheng'
'Bisz, Elwira'
'Dziuk, B\/la\.zej'
'Lalancette, Roger'
'Szostak, Roman'
'Szostak, Michal'

_publ_section_title
;
 Well-defined, air- and moisture-stable
 palladium--imidazo[1,5-a]pyridin-3-ylidene complexes: a versatile
 catalyst platform for cross-coupling reactions by L-shaped NHC ligands
;
_journal_issue 21
_journal_name_full 'Catalysis Science &amp; Technology'
_journal_page_first 6581
_journal_page_last 6589
_journal_paper_doi 10.1039/D2CY01136K
_journal_volume 12
_journal_year 2022
_chemical_formula_sum 'C40 H47 Cl N2 Pd'
_chemical_formula_weight 697.64
_space_group_crystal_system orthorhombic
_space_group_IT_number 61
_space_group_name_Hall '-P 2ac 2ab'
_space_group_name_H-M_alt 'P b c a'
_atom_sites_solution_hydrogens geom
_audit_creation_method SHELXL-2014/7
_audit_update_record
;
2022-05-23 deposited with the CCDC.	2022-09-22 downloaded from the CCDC.
;
_cell_angle_alpha 90
_cell_angle_beta 90
_cell_angle_gamma 90
_cell_formula_units_Z 8
_cell_length_a 14.1590(4)
_cell_length_b 17.0852(8)
_cell_length_c 29.6394(9)
_cell_measurement_reflns_used 4836
_cell_measurement_temperature 293(2)
_cell_measurement_theta_max 26.8970
_cell_measurement_theta_min 1.9860
_cell_volume 7170.0(4)
_computing_cell_refinement 'CrysAlisPro (Rigaku OD, 2015)'
_computing_data_collection 'CrysAlisPro (Agilent Technologies, 2014)'
_computing_data_reduction 'CrysAlisPro (Rigaku OD, 2015)'
_computing_molecular_graphics 'SHELXTL (Sheldrick, 2008)'
_computing_publication_material 'SHELXL-2014/7 (Sheldrick, 2014)'
_computing_structure_refinement 'SHELXL-2014/7 (Sheldrick, 2014)'
_computing_structure_solution 'SHELXS-2014/7 (Sheldrick, 2014)'
_diffrn_ambient_temperature 293(2)
_diffrn_detector_area_resol_mean 15.9718
_diffrn_measured_fraction_theta_full 1.000
_diffrn_measured_fraction_theta_max 1.000
_diffrn_measurement_device_type 'KM4 with Eos CCD'
_diffrn_measurement_method \w--scan
_diffrn_radiation_monochromator graphite
_diffrn_radiation_source 'fine-focus sealed tube'
_diffrn_radiation_type MoK\a
_diffrn_radiation_wavelength 0.71073
_diffrn_reflns_av_R_equivalents 0.0286
_diffrn_reflns_av_unetI/netI 0.0496
_diffrn_reflns_Laue_measured_fraction_full 1.000
_diffrn_reflns_Laue_measured_fraction_max 1.000
_diffrn_reflns_limit_h_max 17
_diffrn_reflns_limit_h_min -16
_diffrn_reflns_limit_k_max 12
_diffrn_reflns_limit_k_min -21
_diffrn_reflns_limit_l_max 36
_diffrn_reflns_limit_l_min -22
_diffrn_reflns_number 17222
_diffrn_reflns_point_group_measured_fraction_full 1.000
_diffrn_reflns_point_group_measured_fraction_max 1.000
_diffrn_reflns_theta_full 25.242
_diffrn_reflns_theta_max 25.998
_diffrn_reflns_theta_min 1.989
_exptl_absorpt_coefficient_mu 0.621
_exptl_absorpt_correction_T_max 1.00000
_exptl_absorpt_correction_T_min 0.80962
_exptl_absorpt_correction_type multi-scan
_exptl_absorpt_process_details
;
SCALE3 ABSPACK (Rigaku Oxford Diffraction, 2015).
;
_exptl_crystal_colour yellow
_exptl_crystal_density_diffrn 1.293
_exptl_crystal_density_method 'not measured'
_exptl_crystal_description plate
_exptl_crystal_F_000 2912
_exptl_crystal_size_max 0.3
_exptl_crystal_size_mid 0.2
_exptl_crystal_size_min 0.1
_refine_diff_density_max 0.571
_refine_diff_density_min -0.435
_refine_diff_density_rms 0.062
_refine_ls_extinction_method none
_refine_ls_goodness_of_fit_ref 1.031
_refine_ls_hydrogen_treatment constr
_refine_ls_matrix_type full
_refine_ls_number_parameters 426
_refine_ls_number_reflns 7049
_refine_ls_number_restraints 76
_refine_ls_restrained_S_all 1.051
_refine_ls_R_factor_all 0.0942
_refine_ls_R_factor_gt 0.0521
_refine_ls_shift/su_max 0.001
_refine_ls_shift/su_mean 0.000
_refine_ls_structure_factor_coef Fsqd
_refine_ls_weighting_details 'w=1/[\s^2^(Fo^2^)+(0.0452P)^2^+6.6457P] where P=(Fo^2^+2Fc^2^)/3'
_refine_ls_weighting_scheme calc
_refine_ls_wR_factor_gt 0.1040
_refine_ls_wR_factor_ref 0.1227
_reflns_Friedel_coverage 0.000
_reflns_number_gt 4542
_reflns_number_total 7049
_reflns_threshold_expression 'I > 2\s(I)'
_cod_data_source_file d2cy01136k2.cif
_cod_data_source_block B32_a
_cod_depositor_comments 'Adding full bibliography for 1567672--1567675.cif.'
_cod_database_code 1567675
_shelx_shelxl_version_number 2014/7
_shelx_space_group_comment
;
The symmetry employed for this shelxl refinement is uniquely defined
by the following loop, which should always be used as a source of
symmetry information in preference to the above space-group names.
They are only intended as comments.
;
_exptl_absorpt_special_details
;
CrysAlisPro, Agilent Technologies,
Version 1.171.37.33c (release 11-04-2014 CrysAlis171 .NET)
(compiled Apr 11 2014,15:12:41)
Empirical absorption correction using spherical harmonics,
 implemented in SCALE3 ABSPACK scaling algorithm.
;

loop_
_space_group_symop_operation_xyz
'x, y, z'
'-x+1/2, -y, z+1/2'
'-x, y+1/2, -z+1/2'
'x+1/2, -y+1/2, -z'
'-x, -y, -z'
'x-1/2, y, -z-1/2'
'x, -y-1/2, z-1/2'
'-x-1/2, y-1/2, z'

loop_
_atom_site_label
_atom_site_type_symbol
_atom_site_fract_x
_atom_site_fract_y
_atom_site_fract_z
_atom_site_U_iso_or_equiv
_atom_site_adp_type
_atom_site_occupancy
_atom_site_site_symmetry_order
_atom_site_calc_flag
_atom_site_refinement_flags_posn
_atom_site_refinement_flags_adp
_atom_site_refinement_flags_occupancy
_atom_site_disorder_assembly
_atom_site_disorder_group
Pd1 Pd 0.66692(2) 0.61998(2) 0.33912(2) 0.04765(12) Uani 1 1 d . . . . .
Cl1 Cl 0.59270(9) 0.73737(7) 0.31429(4) 0.0647(3) Uani 1 1 d . . . . .
N1 N 0.8506(2) 0.7147(2) 0.32525(11) 0.0428(8) Uani 1 1 d . . . . .
N2 N 0.8230(2) 0.6348(2) 0.27122(11) 0.0492(9) Uani 1 1 d . . . . .
C1 C 0.7925(3) 0.6547(3) 0.31352(13) 0.0437(10) Uani 1 1 d . . . . .
C2 C 0.9134(3) 0.7338(3) 0.28950(15) 0.0500(11) Uani 1 1 d . . . . .
C3 C 0.8950(3) 0.6823(3) 0.25622(15) 0.0561(12) Uani 1 1 d . . . . .
H3 H 0.9251 0.6793 0.2284 0.067 Uiso 1 1 calc R U . . .
C4 C 0.8581(3) 0.7526(3) 0.36790(14) 0.0467(10) Uani 1 1 d . . . . .
C5 C 0.9177(3) 0.8135(3) 0.37035(16) 0.0581(12) Uani 1 1 d . . . . .
H5 H 0.9214 0.8410 0.3974 0.070 Uiso 1 1 calc R U . . .
C6 C 0.9758(3) 0.8384(3) 0.33344(18) 0.0648(13) Uani 1 1 d . . . . .
H6 H 1.0137 0.8825 0.3365 0.078 Uiso 1 1 calc R U . . .
C7 C 0.9756(3) 0.7983(3) 0.29459(17) 0.0594(12) Uani 1 1 d . . . . .
H7 H 1.0158 0.8126 0.2712 0.071 Uiso 1 1 calc R U . . .
C8 C 0.8156(3) 0.7130(2) 0.40828(13) 0.0454(10) Uani 1 1 d . . . . .
C9 C 0.8646(3) 0.6486(3) 0.42627(14) 0.0498(11) Uani 1 1 d . . . . .
C10 C 0.8285(3) 0.6121(3) 0.46460(16) 0.0605(12) Uani 1 1 d . . . . .
H10 H 0.8594 0.5682 0.4758 0.073 Uiso 1 1 calc R U . . .
C11 C 0.7487(4) 0.6385(3) 0.48654(15) 0.0642(13) Uani 1 1 d . . . . .
C12 C 0.7042(3) 0.7033(3) 0.46981(15) 0.0608(13) Uani 1 1 d . . . . .
H12 H 0.6511 0.7221 0.4847 0.073 Uiso 1 1 calc R U . . .
C13 C 0.7358(3) 0.7430(3) 0.43063(14) 0.0499(11) Uani 1 1 d . . . . .
C14 C 0.9598(3) 0.6224(3) 0.40795(16) 0.0592(12) Uani 1 1 d . . . . .
H14 H 0.9633 0.6390 0.3763 0.071 Uiso 1 1 calc R U . . .
C15 C 1.0382(4) 0.6640(4) 0.4333(2) 0.109(2) Uani 1 1 d . . . . .
H15A H 1.0983 0.6486 0.4212 0.163 Uiso 1 1 calc R U . . .
H15B H 1.0354 0.6502 0.4647 0.163 Uiso 1 1 calc R U . . .
H15C H 1.0307 0.7196 0.4302 0.163 Uiso 1 1 calc R U . . .
C16 C 0.9758(4) 0.5344(3) 0.40912(19) 0.0792(16) Uani 1 1 d . . . . .
H16A H 0.9261 0.5086 0.3929 0.119 Uiso 1 1 calc R U . . .
H16B H 0.9759 0.5167 0.4399 0.119 Uiso 1 1 calc R U . . .
H16C H 1.0354 0.5224 0.3954 0.119 Uiso 1 1 calc R U . . .
C17 C 0.7148(5) 0.5959(5) 0.5287(2) 0.104(2) Uani 1 1 d D . . . .
H17 H 0.6878 0.5489 0.5147 0.156 Uiso 1 1 calc R U . A 1
C18A C 0.7908(11) 0.5595(11) 0.5555(5) 0.128(5) Uani 0.5 1 d . U P B 1
H18A H 0.8167 0.5159 0.5393 0.192 Uiso 0.5 1 calc R U P B 1
H18B H 0.7656 0.5417 0.5838 0.192 Uiso 0.5 1 calc R U P B 1
H18C H 0.8396 0.5974 0.5610 0.192 Uiso 0.5 1 calc R U P B 1
C19A C 0.6374(15) 0.6233(11) 0.5505(6) 0.145(5) Uani 0.5 1 d . U P B 1
H19A H 0.5866 0.6299 0.5294 0.217 Uiso 0.5 1 calc R U P B 1
H19B H 0.6519 0.6728 0.5642 0.217 Uiso 0.5 1 calc R U P B 1
H19C H 0.6189 0.5867 0.5734 0.217 Uiso 0.5 1 calc R U P B 1
C18B C 0.6169(11) 0.5656(11) 0.5253(5) 0.136(6) Uani 0.5 1 d D U P B 2
H18D H 0.6016 0.5369 0.5522 0.204 Uiso 0.5 1 calc R U P B 2
H18E H 0.6118 0.5317 0.4996 0.204 Uiso 0.5 1 calc R U P B 2
H18F H 0.5738 0.6087 0.5220 0.204 Uiso 0.5 1 calc R U P B 2
C19B C 0.7585(16) 0.6205(11) 0.5676(6) 0.149(6) Uani 0.5 1 d . U P B 2
H19D H 0.7245 0.6642 0.5800 0.223 Uiso 0.5 1 calc R U P B 2
H19E H 0.8221 0.6361 0.5610 0.223 Uiso 0.5 1 calc R U P B 2
H19F H 0.7593 0.5785 0.5891 0.223 Uiso 0.5 1 calc R U P B 2
C20 C 0.6889(3) 0.8191(3) 0.41732(15) 0.0578(12) Uani 1 1 d . . . . .
H20 H 0.7069 0.8309 0.3861 0.069 Uiso 1 1 calc R U . . .
C21 C 0.7274(4) 0.8848(3) 0.44753(18) 0.0743(15) Uani 1 1 d . . . . .
H21A H 0.7950 0.8863 0.4454 0.111 Uiso 1 1 calc R U . . .
H21B H 0.7094 0.8752 0.4783 0.111 Uiso 1 1 calc R U . . .
H21C H 0.7019 0.9341 0.4379 0.111 Uiso 1 1 calc R U . . .
C22 C 0.5806(3) 0.8178(3) 0.41989(17) 0.0745(15) Uani 1 1 d . . . . .
H22A H 0.5557 0.8646 0.4065 0.112 Uiso 1 1 calc R U . . .
H22B H 0.5612 0.8149 0.4509 0.112 Uiso 1 1 calc R U . . .
H22C H 0.5571 0.7730 0.4039 0.112 Uiso 1 1 calc R U . . .
C23 C 0.7853(3) 0.5683(3) 0.24704(14) 0.0499(11) Uani 1 1 d . . . . .
C24 C 0.7093(3) 0.5787(3) 0.21796(14) 0.0547(12) Uani 1 1 d . . . . .
C25 C 0.6726(3) 0.5121(3) 0.19763(16) 0.0657(13) Uani 1 1 d . . . . .
H25 H 0.6215 0.5177 0.1782 0.079 Uiso 1 1 calc R U . . .
C26 C 0.7083(4) 0.4379(3) 0.20497(18) 0.0726(15) Uani 1 1 d . . . . .
C27 C 0.7851(4) 0.4311(3) 0.23290(18) 0.0724(15) Uani 1 1 d . . . . .
H27 H 0.8109 0.3818 0.2376 0.087 Uiso 1 1 calc R U . . .
C28 C 0.8259(3) 0.4949(3) 0.25440(16) 0.0615(12) Uani 1 1 d . . . . .
C29 C 0.6691(4) 0.6579(3) 0.20848(17) 0.0738(15) Uani 1 1 d . . . . .
H29A H 0.7171 0.6908 0.1957 0.111 Uiso 1 1 calc R U . . .
H29B H 0.6466 0.6807 0.2361 0.111 Uiso 1 1 calc R U . . .
H29C H 0.6176 0.6532 0.1876 0.111 Uiso 1 1 calc R U . . .
C30 C 0.6634(5) 0.3664(4) 0.1837(2) 0.105(2) Uani 1 1 d . . . . .
H30A H 0.6154 0.3826 0.1628 0.157 Uiso 1 1 calc R U . . .
H30B H 0.6356 0.3345 0.2068 0.157 Uiso 1 1 calc R U . . .
H30C H 0.7108 0.3369 0.1679 0.157 Uiso 1 1 calc R U . . .
C31 C 0.9114(4) 0.4844(3) 0.2844(2) 0.0917(19) Uani 1 1 d . . . . .
H31A H 0.9174 0.4302 0.2926 0.137 Uiso 1 1 calc R U . . .
H31B H 0.9040 0.5154 0.3112 0.137 Uiso 1 1 calc R U . . .
H31C H 0.9670 0.5009 0.2685 0.137 Uiso 1 1 calc R U . . .
C32 C 0.6977(4) 0.5031(3) 0.3539(2) 0.0832(17) Uani 1 1 d . . . . .
H32A H 0.6823 0.4651 0.3307 0.100 Uiso 1 1 calc R U . . .
H32B H 0.7576 0.4931 0.3686 0.100 Uiso 1 1 calc R U . . .
C33 C 0.6234(4) 0.5270(3) 0.3817(2) 0.0752(16) Uani 1 1 d . . . . .
H33 H 0.6333 0.5309 0.4144 0.090 Uiso 1 1 calc R U . . .
C34 C 0.5399(4) 0.5557(3) 0.36276(18) 0.0687(14) Uani 1 1 d . . . . .
H34 H 0.5148 0.5206 0.3395 0.082 Uiso 1 1 calc R U . . .
C35 C 0.4645(4) 0.5928(3) 0.3889(2) 0.0704(15) Uani 1 1 d . . . . .
C36 C 0.3770(5) 0.5945(6) 0.3715(2) 0.153(4) Uani 1 1 d . . . . .
H36 H 0.3670 0.5739 0.3429 0.184 Uiso 1 1 calc R U . . .
C37 C 0.3015(6) 0.6255(5) 0.3947(3) 0.144(3) Uani 1 1 d . U . . .
H37 H 0.2401 0.6191 0.3842 0.172 Uiso 1 1 calc R U . . .
C38 C 0.3197(6) 0.6668(5) 0.4344(3) 0.132(2) Uani 1 1 d . U . . .
H38 H 0.2722 0.6970 0.4474 0.159 Uiso 1 1 calc R U . . .
C39 C 0.4032(6) 0.6635(5) 0.4535(3) 0.128(2) Uani 1 1 d . U . . .
H39 H 0.4136 0.6854 0.4818 0.154 Uiso 1 1 calc R U . . .
C40 C 0.4776(4) 0.6254(5) 0.4297(3) 0.130(3) Uani 1 1 d . . . . .
H40 H 0.5372 0.6230 0.4428 0.156 Uiso 1 1 calc R U . . .

loop_
_atom_site_aniso_label
_atom_site_aniso_U_11
_atom_site_aniso_U_22
_atom_site_aniso_U_33
_atom_site_aniso_U_23
_atom_site_aniso_U_13
_atom_site_aniso_U_12
Pd1 0.04311(18) 0.0539(2) 0.04589(19) 0.00256(18) 0.00494(16) -0.00178(17)
Cl1 0.0665(7) 0.0701(8) 0.0575(7) -0.0004(6) -0.0084(6) 0.0149(7)
N1 0.0396(18) 0.047(2) 0.0418(19) 0.0043(16) 0.0049(15) 0.0022(16)
N2 0.049(2) 0.056(2) 0.0434(19) -0.0005(17) 0.0004(17) 0.0023(19)
C1 0.044(2) 0.048(2) 0.039(2) 0.002(2) -0.0010(19) 0.003(2)
C2 0.047(2) 0.053(3) 0.049(3) 0.006(2) 0.009(2) -0.001(2)
C3 0.056(3) 0.067(3) 0.046(3) -0.001(2) 0.015(2) -0.004(2)
C4 0.049(2) 0.047(3) 0.045(2) -0.002(2) 0.005(2) 0.004(2)
C5 0.069(3) 0.047(3) 0.058(3) -0.008(2) 0.008(2) -0.006(3)
C6 0.068(3) 0.046(3) 0.081(4) -0.001(3) 0.018(3) -0.012(2)
C7 0.057(3) 0.056(3) 0.065(3) 0.009(3) 0.015(2) -0.002(3)
C8 0.054(3) 0.045(2) 0.037(2) -0.0014(19) 0.000(2) -0.004(2)
C9 0.055(2) 0.050(3) 0.045(2) -0.004(2) 0.000(2) -0.008(2)
C10 0.067(3) 0.059(3) 0.056(3) 0.015(2) 0.000(3) 0.008(3)
C11 0.074(3) 0.075(4) 0.044(3) 0.011(3) 0.011(2) 0.006(3)
C12 0.066(3) 0.073(3) 0.044(3) -0.004(3) 0.013(2) 0.003(3)
C13 0.056(3) 0.056(3) 0.038(2) -0.005(2) 0.001(2) -0.002(2)
C14 0.057(3) 0.062(3) 0.059(3) 0.005(3) 0.002(2) 0.007(3)
C15 0.061(3) 0.124(6) 0.141(6) -0.022(5) -0.011(4) -0.003(4)
C16 0.077(4) 0.080(4) 0.080(4) 0.008(3) 0.009(3) 0.027(3)
C17 0.110(5) 0.146(6) 0.056(4) 0.036(4) 0.022(4) 0.009(5)
C18A 0.134(10) 0.174(12) 0.077(8) 0.076(9) 0.019(7) 0.049(9)
C19A 0.172(10) 0.153(11) 0.109(10) 0.055(9) 0.038(9) 0.020(10)
C18B 0.153(11) 0.156(12) 0.100(10) 0.052(9) 0.016(9) -0.056(10)
C19B 0.190(11) 0.167(11) 0.089(9) 0.046(10) 0.007(9) -0.033(10)
C20 0.070(3) 0.059(3) 0.045(2) -0.002(2) 0.007(2) 0.013(3)
C21 0.094(4) 0.060(3) 0.069(3) -0.002(3) -0.002(3) 0.006(3)
C22 0.071(3) 0.084(4) 0.069(3) -0.007(3) 0.007(3) 0.020(3)
C23 0.049(2) 0.060(3) 0.040(2) -0.003(2) 0.005(2) -0.001(2)
C24 0.055(3) 0.069(3) 0.039(2) -0.002(2) 0.004(2) 0.008(3)
C25 0.060(3) 0.089(4) 0.049(3) -0.008(3) -0.001(2) -0.006(3)
C26 0.078(4) 0.079(4) 0.060(3) -0.011(3) 0.006(3) -0.011(3)
C27 0.081(4) 0.064(3) 0.073(4) -0.011(3) 0.006(3) 0.012(3)
C28 0.058(3) 0.070(3) 0.057(3) -0.006(3) 0.002(2) 0.012(3)
C29 0.080(4) 0.082(4) 0.059(3) -0.004(3) -0.013(3) 0.014(3)
C30 0.136(6) 0.093(5) 0.084(4) -0.025(4) -0.002(4) -0.030(4)
C31 0.086(4) 0.093(4) 0.096(4) -0.018(4) -0.021(4) 0.030(4)
C32 0.088(4) 0.058(3) 0.103(4) 0.023(3) 0.019(4) 0.003(3)
C33 0.074(3) 0.066(3) 0.086(4) 0.023(3) 0.023(3) 0.000(3)
C34 0.057(3) 0.067(3) 0.082(4) 0.006(3) 0.007(3) -0.021(3)
C35 0.059(3) 0.081(4) 0.072(4) 0.019(3) 0.011(3) -0.013(3)
C36 0.076(4) 0.321(12) 0.064(4) 0.044(6) 0.019(4) 0.066(6)
C37 0.103(4) 0.204(6) 0.123(5) 0.005(5) 0.001(4) 0.037(5)
C38 0.107(4) 0.155(5) 0.134(5) -0.008(4) 0.021(4) 0.034(4)
C39 0.104(4) 0.145(5) 0.136(5) -0.030(4) 0.021(4) -0.024(4)
C40 0.058(4) 0.164(8) 0.169(8) -0.068(6) 0.007(4) -0.017(4)

loop_
_atom_type_symbol
_atom_type_description
_atom_type_scat_dispersion_real
_atom_type_scat_dispersion_imag
_atom_type_scat_source
C C 0.0033 0.0016 'International Tables Vol C Tables 4.2.6.8 and 6.1.1.4'
H H 0.0000 0.0000 'International Tables Vol C Tables 4.2.6.8 and 6.1.1.4'
N N 0.0061 0.0033 'International Tables Vol C Tables 4.2.6.8 and 6.1.1.4'
Cl Cl 0.1484 0.1585 'International Tables Vol C Tables 4.2.6.8 and 6.1.1.4'
Pd Pd -0.9988 1.0072 'International Tables Vol C Tables 4.2.6.8 and 6.1.1.4'

loop_
_geom_angle_atom_site_label_1
_geom_angle_atom_site_label_2
_geom_angle_atom_site_label_3
_geom_angle
_geom_angle_site_symmetry_1
_geom_angle_site_symmetry_3
_geom_angle_publ_flag
C1 Pd1 C32 100.12(19) . . ?
C1 Pd1 C33 134.32(19) . . ?
C32 Pd1 C33 38.74(19) . . ?
C1 Pd1 C34 167.30(19) . . ?
C32 Pd1 C34 68.3(2) . . ?
C33 Pd1 C34 37.47(18) . . ?
C1 Pd1 Cl1 91.43(12) . . ?
C32 Pd1 Cl1 164.06(18) . . ?
C33 Pd1 Cl1 133.38(15) . . ?
C34 Pd1 Cl1 99.02(15) . . ?
C1 N1 C2 111.2(3) . . ?
C1 N1 C4 127.9(3) . . ?
C2 N1 C4 120.7(3) . . ?
C1 N2 C3 112.5(4) . . ?
C1 N2 C23 122.2(4) . . ?
C3 N2 C23 125.2(4) . . ?
N1 C1 N2 103.3(3) . . ?
N1 C1 Pd1 131.1(3) . . ?
N2 C1 Pd1 123.2(3) . . ?
C3 C2 C7 134.9(4) . . ?
C3 C2 N1 106.0(4) . . ?
C7 C2 N1 119.2(4) . . ?
C2 C3 N2 107.0(4) . . ?
C2 C3 H3 126.5 . . ?
N2 C3 H3 126.5 . . ?
C5 C4 N1 116.6(4) . . ?
C5 C4 C8 123.9(4) . . ?
N1 C4 C8 118.2(4) . . ?
C4 C5 C6 123.3(4) . . ?
C4 C5 H5 118.3 . . ?
C6 C5 H5 118.3 . . ?
C7 C6 C5 120.2(4) . . ?
C7 C6 H6 119.9 . . ?
C5 C6 H6 119.9 . . ?
C6 C7 C2 119.3(4) . . ?
C6 C7 H7 120.3 . . ?
C2 C7 H7 120.3 . . ?
C9 C8 C13 120.2(4) . . ?
C9 C8 C4 117.2(4) . . ?
C13 C8 C4 122.3(4) . . ?
C10 C9 C8 118.6(4) . . ?
C10 C9 C14 119.0(4) . . ?
C8 C9 C14 122.2(4) . . ?
C11 C10 C9 122.6(4) . . ?
C11 C10 H10 118.7 . . ?
C9 C10 H10 118.7 . . ?
C12 C11 C10 118.1(4) . . ?
C12 C11 C17 122.6(5) . . ?
C10 C11 C17 119.2(5) . . ?
C11 C12 C13 122.6(4) . . ?
C11 C12 H12 118.7 . . ?
C13 C12 H12 118.7 . . ?
C8 C13 C12 117.7(4) . . ?
C8 C13 C20 122.9(4) . . ?
C12 C13 C20 119.1(4) . . ?
C15 C14 C9 109.5(4) . . ?
C15 C14 C16 110.0(4) . . ?
C9 C14 C16 114.5(4) . . ?
C15 C14 H14 107.5 . . ?
C9 C14 H14 107.5 . . ?
C16 C14 H14 107.5 . . ?
C14 C15 H15A 109.5 . . ?
C14 C15 H15B 109.5 . . ?
H15A C15 H15B 109.5 . . ?
C14 C15 H15C 109.5 . . ?
H15A C15 H15C 109.5 . . ?
H15B C15 H15C 109.5 . . ?
C14 C16 H16A 109.5 . . ?
C14 C16 H16B 109.5 . . ?
H16A C16 H16B 109.5 . . ?
C14 C16 H16C 109.5 . . ?
H16A C16 H16C 109.5 . . ?
H16B C16 H16C 109.5 . . ?
C19A C17 C18A 118.5(11) . . ?
C19B C17 C18B 125.6(11) . . ?
C19A C17 C11 118.7(9) . . ?
C19B C17 C11 113.5(9) . . ?
C18A C17 C11 114.4(8) . . ?
C18B C17 C11 114.0(8) . . ?
C19A C17 H17 99.7 . . ?
C18A C17 H17 99.7 . . ?
C11 C17 H17 99.7 . . ?
C17 C18A H18A 109.5 . . ?
C17 C18A H18B 109.5 . . ?
H18A C18A H18B 109.5 . . ?
C17 C18A H18C 109.5 . . ?
H18A C18A H18C 109.5 . . ?
H18B C18A H18C 109.5 . . ?
C17 C19A H19A 109.5 . . ?
C17 C19A H19B 109.5 . . ?
H19A C19A H19B 109.5 . . ?
C17 C19A H19C 109.5 . . ?
H19A C19A H19C 109.5 . . ?
H19B C19A H19C 109.5 . . ?
C17 C18B H18D 109.5 . . ?
C17 C18B H18E 109.5 . . ?
H18D C18B H18E 109.5 . . ?
C17 C18B H18F 109.5 . . ?
H18D C18B H18F 109.5 . . ?
H18E C18B H18F 109.5 . . ?
C17 C19B H19D 109.5 . . ?
C17 C19B H19E 109.5 . . ?
H19D C19B H19E 109.5 . . ?
C17 C19B H19F 109.5 . . ?
H19D C19B H19F 109.5 . . ?
H19E C19B H19F 109.5 . . ?
C13 C20 C21 108.7(4) . . ?
C13 C20 C22 114.4(4) . . ?
C21 C20 C22 109.6(4) . . ?
C13 C20 H20 108.0 . . ?
C21 C20 H20 108.0 . . ?
C22 C20 H20 108.0 . . ?
C20 C21 H21A 109.5 . . ?
C20 C21 H21B 109.5 . . ?
H21A C21 H21B 109.5 . . ?
C20 C21 H21C 109.5 . . ?
H21A C21 H21C 109.5 . . ?
H21B C21 H21C 109.5 . . ?
C20 C22 H22A 109.5 . . ?
C20 C22 H22B 109.5 . . ?
H22A C22 H22B 109.5 . . ?
C20 C22 H22C 109.5 . . ?
H22A C22 H22C 109.5 . . ?
H22B C22 H22C 109.5 . . ?
C24 C23 C28 122.0(4) . . ?
C24 C23 N2 119.5(4) . . ?
C28 C23 N2 118.4(4) . . ?
C25 C24 C23 117.0(5) . . ?
C25 C24 C29 121.1(4) . . ?
C23 C24 C29 121.8(4) . . ?
C26 C25 C24 123.1(5) . . ?
C26 C25 H25 118.5 . . ?
C24 C25 H25 118.5 . . ?
C27 C26 C25 117.6(5) . . ?
C27 C26 C30 121.0(6) . . ?
C25 C26 C30 121.4(5) . . ?
C26 C27 C28 122.7(5) . . ?
C26 C27 H27 118.6 . . ?
C28 C27 H27 118.6 . . ?
C27 C28 C23 117.5(5) . . ?
C27 C28 C31 120.7(5) . . ?
C23 C28 C31 121.8(5) . . ?
C24 C29 H29A 109.5 . . ?
C24 C29 H29B 109.5 . . ?
H29A C29 H29B 109.5 . . ?
C24 C29 H29C 109.5 . . ?
H29A C29 H29C 109.5 . . ?
H29B C29 H29C 109.5 . . ?
C26 C30 H30A 109.5 . . ?
C26 C30 H30B 109.5 . . ?
H30A C30 H30B 109.5 . . ?
C26 C30 H30C 109.5 . . ?
H30A C30 H30C 109.5 . . ?
H30B C30 H30C 109.5 . . ?
C28 C31 H31A 109.5 . . ?
C28 C31 H31B 109.5 . . ?
H31A C31 H31B 109.5 . . ?
C28 C31 H31C 109.5 . . ?
H31A C31 H31C 109.5 . . ?
H31B C31 H31C 109.5 . . ?
C33 C32 Pd1 71.8(3) . . ?
C33 C32 H32A 116.4 . . ?
Pd1 C32 H32A 116.4 . . ?
C33 C32 H32B 116.4 . . ?
Pd1 C32 H32B 116.4 . . ?
H32A C32 H32B 113.4 . . ?
C32 C33 C34 120.2(6) . . ?
C32 C33 Pd1 69.4(3) . . ?
C34 C33 Pd1 75.2(3) . . ?
C32 C33 H33 119.6 . . ?
C34 C33 H33 119.6 . . ?
Pd1 C33 H33 119.6 . . ?
C33 C34 C35 123.8(5) . . ?
C33 C34 Pd1 67.4(3) . . ?
C35 C34 Pd1 122.9(4) . . ?
C33 C34 H34 112.0 . . ?
C35 C34 H34 112.0 . . ?
Pd1 C34 H34 112.0 . . ?
C36 C35 C40 117.7(6) . . ?
C36 C35 C34 118.6(6) . . ?
C40 C35 C34 123.7(6) . . ?
C35 C36 C37 122.2(8) . . ?
C35 C36 H36 118.9 . . ?
C37 C36 H36 118.9 . . ?
C36 C37 C38 118.2(8) . . ?
C36 C37 H37 120.9 . . ?
C38 C37 H37 120.9 . . ?
C39 C38 C37 120.5(8) . . ?
C39 C38 H38 119.8 . . ?
C37 C38 H38 119.8 . . ?
C38 C39 C40 118.2(8) . . ?
C38 C39 H39 120.9 . . ?
C40 C39 H39 120.9 . . ?
C35 C40 C39 122.2(7) . . ?
C35 C40 H40 118.9 . . ?
C39 C40 H40 118.9 . . ?

loop_
_geom_bond_atom_site_label_1
_geom_bond_atom_site_label_2
_geom_bond_distance
_geom_bond_site_symmetry_2
_geom_bond_publ_flag
Pd1 C1 2.022(4) . ?
Pd1 C32 2.090(5) . ?
Pd1 C33 2.121(5) . ?
Pd1 C34 2.221(5) . ?
Pd1 Cl1 2.3809(12) . ?
N1 C1 1.359(5) . ?
N1 C2 1.421(5) . ?
N1 C4 1.425(5) . ?
N2 C1 1.369(5) . ?
N2 C3 1.376(5) . ?
N2 C23 1.445(5) . ?
C2 C3 1.347(6) . ?
C2 C7 1.419(6) . ?
C3 H3 0.9300 . ?
C4 C5 1.342(6) . ?
C4 C8 1.500(6) . ?
C5 C6 1.433(6) . ?
C5 H5 0.9300 . ?
C6 C7 1.340(6) . ?
C6 H6 0.9300 . ?
C7 H7 0.9300 . ?
C8 C9 1.406(6) . ?
C8 C13 1.407(6) . ?
C9 C10 1.394(6) . ?
C9 C14 1.520(6) . ?
C10 C11 1.379(6) . ?
C10 H10 0.9300 . ?
C11 C12 1.367(6) . ?
C11 C17 1.523(7) . ?
C12 C13 1.417(6) . ?
C12 H12 0.9300 . ?
C13 C20 1.512(6) . ?
C14 C15 1.519(7) . ?
C14 C16 1.520(6) . ?
C14 H14 0.9800 . ?
C15 H15A 0.9600 . ?
C15 H15B 0.9600 . ?
C15 H15C 0.9600 . ?
C16 H16A 0.9600 . ?
C16 H16B 0.9600 . ?
C16 H16C 0.9600 . ?
C17 C19A 1.357(18) . ?
C17 C19B 1.377(18) . ?
C17 C18A 1.476(14) . ?
C17 C18B 1.483(13) . ?
C17 H17 0.9800 . ?
C18A H18A 0.9600 . ?
C18A H18B 0.9600 . ?
C18A H18C 0.9600 . ?
C19A H19A 0.9600 . ?
C19A H19B 0.9600 . ?
C19A H19C 0.9600 . ?
C18B H18D 0.9600 . ?
C18B H18E 0.9600 . ?
C18B H18F 0.9600 . ?
C19B H19D 0.9600 . ?
C19B H19E 0.9600 . ?
C19B H19F 0.9600 . ?
C20 C21 1.536(6) . ?
C20 C22 1.536(6) . ?
C20 H20 0.9800 . ?
C21 H21A 0.9600 . ?
C21 H21B 0.9600 . ?
C21 H21C 0.9600 . ?
C22 H22A 0.9600 . ?
C22 H22B 0.9600 . ?
C22 H22C 0.9600 . ?
C23 C24 1.390(6) . ?
C23 C28 1.397(6) . ?
C24 C25 1.389(7) . ?
C24 C29 1.496(7) . ?
C25 C26 1.382(7) . ?
C25 H25 0.9300 . ?
C26 C27 1.372(7) . ?
C26 C30 1.515(7) . ?
C27 C28 1.388(7) . ?
C27 H27 0.9300 . ?
C28 C31 1.513(7) . ?
C29 H29A 0.9600 . ?
C29 H29B 0.9600 . ?
C29 H29C 0.9600 . ?
C30 H30A 0.9600 . ?
C30 H30B 0.9600 . ?
C30 H30C 0.9600 . ?
C31 H31A 0.9600 . ?
C31 H31B 0.9600 . ?
C31 H31C 0.9600 . ?
C32 C33 1.397(7) . ?
C32 H32A 0.9700 . ?
C32 H32B 0.9700 . ?
C33 C34 1.398(7) . ?
C33 H33 0.9800 . ?
C34 C35 1.464(7) . ?
C34 H34 0.9800 . ?
C35 C36 1.343(8) . ?
C35 C40 1.344(8) . ?
C36 C37 1.375(10) . ?
C36 H36 0.9300 . ?
C37 C38 1.397(11) . ?
C37 H37 0.9300 . ?
C38 C39 1.313(9) . ?
C38 H38 0.9300 . ?
C39 C40 1.425(9) . ?
C39 H39 0.9300 . ?
C40 H40 0.9300 . ?

loop_
_geom_torsion_atom_site_label_1
_geom_torsion_atom_site_label_2
_geom_torsion_atom_site_label_3
_geom_torsion_atom_site_label_4
_geom_torsion
_geom_torsion_site_symmetry_1
_geom_torsion_site_symmetry_2
_geom_torsion_site_symmetry_3
_geom_torsion_site_symmetry_4
_geom_torsion_publ_flag
C2 N1 C1 N2 2.7(4) . . . . ?
C4 N1 C1 N2 -172.4(4) . . . . ?
C2 N1 C1 Pd1 -159.9(3) . . . . ?
C4 N1 C1 Pd1 25.0(6) . . . . ?
C3 N2 C1 N1 -2.3(5) . . . . ?
C23 N2 C1 N1 174.7(3) . . . . ?
C3 N2 C1 Pd1 162.1(3) . . . . ?
C23 N2 C1 Pd1 -20.9(5) . . . . ?
C1 N1 C2 C3 -2.3(5) . . . . ?
C4 N1 C2 C3 173.2(4) . . . . ?
C1 N1 C2 C7 176.2(4) . . . . ?
C4 N1 C2 C7 -8.3(6) . . . . ?
C7 C2 C3 N2 -177.3(5) . . . . ?
N1 C2 C3 N2 0.8(5) . . . . ?
C1 N2 C3 C2 0.9(5) . . . . ?
C23 N2 C3 C2 -176.0(4) . . . . ?
C1 N1 C4 C5 -176.5(4) . . . . ?
C2 N1 C4 C5 8.8(6) . . . . ?
C1 N1 C4 C8 15.6(6) . . . . ?
C2 N1 C4 C8 -159.1(4) . . . . ?
N1 C4 C5 C6 -3.3(7) . . . . ?
C8 C4 C5 C6 163.9(4) . . . . ?
C4 C5 C6 C7 -3.0(8) . . . . ?
C5 C6 C7 C2 3.6(7) . . . . ?
C3 C2 C7 C6 179.8(5) . . . . ?
N1 C2 C7 C6 1.9(6) . . . . ?
C5 C4 C8 C9 -91.7(5) . . . . ?
N1 C4 C8 C9 75.3(5) . . . . ?
C5 C4 C8 C13 81.7(6) . . . . ?
N1 C4 C8 C13 -111.4(4) . . . . ?
C13 C8 C9 C10 4.5(6) . . . . ?
C4 C8 C9 C10 178.1(4) . . . . ?
C13 C8 C9 C14 -169.7(4) . . . . ?
C4 C8 C9 C14 3.8(6) . . . . ?
C8 C9 C10 C11 -2.6(7) . . . . ?
C14 C9 C10 C11 171.9(4) . . . . ?
C9 C10 C11 C12 -0.3(8) . . . . ?
C9 C10 C11 C17 -179.1(5) . . . . ?
C10 C11 C12 C13 1.2(7) . . . . ?
C17 C11 C12 C13 180.0(5) . . . . ?
C9 C8 C13 C12 -3.6(6) . . . . ?
C4 C8 C13 C12 -176.8(4) . . . . ?
C9 C8 C13 C20 170.3(4) . . . . ?
C4 C8 C13 C20 -2.9(6) . . . . ?
C11 C12 C13 C8 0.7(7) . . . . ?
C11 C12 C13 C20 -173.5(4) . . . . ?
C10 C9 C14 C15 -83.9(6) . . . . ?
C8 C9 C14 C15 90.3(5) . . . . ?
C10 C9 C14 C16 40.2(6) . . . . ?
C8 C9 C14 C16 -145.6(4) . . . . ?
C12 C11 C17 C19A -0.1(16) . . . . ?
C10 C11 C17 C19A 178.6(13) . . . . ?
C12 C11 C17 C19B -93.5(13) . . . . ?
C10 C11 C17 C19B 85.2(13) . . . . ?
C12 C11 C17 C18A -147.9(10) . . . . ?
C10 C11 C17 C18A 30.9(13) . . . . ?
C12 C11 C17 C18B 59.3(13) . . . . ?
C10 C11 C17 C18B -121.9(11) . . . . ?
C8 C13 C20 C21 -95.9(5) . . . . ?
C12 C13 C20 C21 78.0(5) . . . . ?
C8 C13 C20 C22 141.2(4) . . . . ?
C12 C13 C20 C22 -44.9(6) . . . . ?
C1 N2 C23 C24 92.3(5) . . . . ?
C3 N2 C23 C24 -91.1(5) . . . . ?
C1 N2 C23 C28 -86.6(5) . . . . ?
C3 N2 C23 C28 90.0(5) . . . . ?
C28 C23 C24 C25 2.5(7) . . . . ?
N2 C23 C24 C25 -176.4(4) . . . . ?
C28 C23 C24 C29 -177.0(4) . . . . ?
N2 C23 C24 C29 4.2(6) . . . . ?
C23 C24 C25 C26 -0.3(7) . . . . ?
C29 C24 C25 C26 179.2(5) . . . . ?
C24 C25 C26 C27 -1.6(8) . . . . ?
C24 C25 C26 C30 177.3(5) . . . . ?
C25 C26 C27 C28 1.5(8) . . . . ?
C30 C26 C27 C28 -177.5(5) . . . . ?
C26 C27 C28 C23 0.5(8) . . . . ?
C26 C27 C28 C31 -179.2(5) . . . . ?
C24 C23 C28 C27 -2.6(7) . . . . ?
N2 C23 C28 C27 176.3(4) . . . . ?
C24 C23 C28 C31 177.2(5) . . . . ?
N2 C23 C28 C31 -4.0(7) . . . . ?
Pd1 C32 C33 C34 57.7(5) . . . . ?
C32 C33 C34 C35 -170.4(5) . . . . ?
Pd1 C33 C34 C35 -115.4(5) . . . . ?
C32 C33 C34 Pd1 -55.0(4) . . . . ?
C33 C34 C35 C36 -158.0(6) . . . . ?
Pd1 C34 C35 C36 118.9(6) . . . . ?
C33 C34 C35 C40 21.8(9) . . . . ?
Pd1 C34 C35 C40 -61.3(8) . . . . ?
C40 C35 C36 C37 -2.4(12) . . . . ?
C34 C35 C36 C37 177.4(7) . . . . ?
C35 C36 C37 C38 9.8(14) . . . . ?
C36 C37 C38 C39 -12.7(14) . . . . ?
C37 C38 C39 C40 8.2(14) . . . . ?
C36 C35 C40 C39 -2.5(12) . . . . ?
C34 C35 C40 C39 177.7(6) . . . . ?
C38 C39 C40 C35 -0.5(13) . . . . ?
